data_4321525
loop_
_publ_author_name
'Samantha D. Drouin'
'Glenn P. A. Yap'
'Deryn E. Fogg'

_publ_contact_author
;
 Glenn P. A. Yap
 Department of Chemistry
 University of Ottawa
 130 Louis Pasteur St.
 Ottawa, Ontario K1N 6N5
 Canada
;
_publ_contact_author_email gyap@uottawa.ca
_publ_contact_author_fax '+ 613 562-5170 '
_publ_contact_author_phone '+ 613 562-5800 ext 6051'
_publ_section_title
;
 Hydrogenolysis of a Ruthenium Carbene Complex to Yield
 Dihydride-Dihydrogen Tautomers: Mechanistic Implications for Tandem
 ROMP-Hydrogenation Catalysis
;
_journal_name_full 'Inorganic Chemistry'
_journal_page_first 5412
_journal_page_last 5414
_journal_paper_doi 10.1021/ic000102q
_journal_volume 39
_journal_year 2000
_chemical_formula_sum 'C40 H75 Cl2 N O P2 Ru'
_chemical_formula_weight 819.92
_chemical_name_systematic
; 
 ? 
;
_space_group_IT_number 62
_symmetry_cell_setting orthorhombic
_symmetry_space_group_name_Hall '-P 2ac 2n'
_symmetry_space_group_name_H-M 'P n m a'
_atom_sites_solution_hydrogens geom
_atom_sites_solution_primary direct
_atom_sites_solution_secondary difmap
_audit_creation_method SHELXL-97
_cell_angle_alpha 90.00
_cell_angle_beta 90.00
_cell_angle_gamma 90.00
_cell_formula_units_Z 4
_cell_length_a 17.831(2)
_cell_length_b 23.980(3)
_cell_length_c 9.6048(9)
_cell_measurement_reflns_used 'reflections from 60 data frames'
_cell_measurement_temperature 203(2)
_cell_measurement_theta_max 28.29
_cell_measurement_theta_min 1.47
_cell_volume 4106.9(8)
_computing_cell_refinement 'Bruker SMART'
_computing_data_collection 'Bruker SMART'
_computing_data_reduction 'Bruker SHELXTL'
_computing_molecular_graphics 'Bruker SHELXTL'
_computing_publication_material 'Bruker SHELXTL'
_computing_structure_refinement 'SHELXL-97 (Sheldrick, 1997)'
_computing_structure_solution 'SHELXS-97 (Sheldrick, 1990)'
_diffrn_ambient_temperature 203(2)
_diffrn_measured_fraction_theta_full 0.999
_diffrn_measured_fraction_theta_max 0.999
_diffrn_measurement_device_type 'CCD area detector'
_diffrn_measurement_method 'phi and omega scans'
_diffrn_radiation_monochromator graphite
_diffrn_radiation_source 'fine-focus sealed tube'
_diffrn_radiation_type MoK\a
_diffrn_radiation_wavelength 0.71073
_diffrn_reflns_av_R_equivalents 0.2310
_diffrn_reflns_av_sigmaI/netI 0.2117
_diffrn_reflns_limit_h_max 20
_diffrn_reflns_limit_h_min 0
_diffrn_reflns_limit_k_max 28
_diffrn_reflns_limit_k_min 0
_diffrn_reflns_limit_l_max 11
_diffrn_reflns_limit_l_min 0
_diffrn_reflns_number 32693
_diffrn_reflns_theta_full 24.71
_diffrn_reflns_theta_max 24.71
_diffrn_reflns_theta_min 1.70
_diffrn_standards_decay_% <1
_diffrn_standards_number '50 standard frames at start and end'
_exptl_absorpt_coefficient_mu 0.621
_exptl_absorpt_correction_T_max 0.862144
_exptl_absorpt_correction_T_min 0.494348
_exptl_absorpt_correction_type multi-scan
_exptl_absorpt_process_details 'Blessing,R., Acta Cryst. (1995) A51 33-38.'
_exptl_crystal_colour yellow
_exptl_crystal_density_diffrn 1.326
_exptl_crystal_density_method 'not measured'
_exptl_crystal_description block
_exptl_crystal_F_000 1752
_exptl_crystal_size_max 0.1
_exptl_crystal_size_mid 0.1
_exptl_crystal_size_min 0.1
_refine_diff_density_max 0.905
_refine_diff_density_min -0.954
_refine_diff_density_rms 0.158
_refine_ls_extinction_coef 0.0074(8)
_refine_ls_extinction_expression Fc^*^=kFc[1+0.001xFc^2^\l^3^/sin(2\q)]^-1/4^
_refine_ls_extinction_method SHELXL
_refine_ls_goodness_of_fit_ref 1.056
_refine_ls_hydrogen_treatment mixed
_refine_ls_matrix_type full
_refine_ls_number_parameters 227
_refine_ls_number_reflns 3589
_refine_ls_number_restraints 0
_refine_ls_restrained_S_all 1.056
_refine_ls_R_factor_all 0.1179
_refine_ls_R_factor_gt 0.0670
_refine_ls_shift/su_max 0.001
_refine_ls_shift/su_mean 0.000
_refine_ls_structure_factor_coef Fsqd
_refine_ls_weighting_details 'calc w=1/[\s^2^(Fo^2^)+(0.1000P)^2^+0.0000P] where P=(Fo^2^+2Fc^2^)/3'
_refine_ls_weighting_scheme calc
_refine_ls_wR_factor_gt 0.1568
_refine_ls_wR_factor_ref 0.1799
_reflns_number_gt 2273
_reflns_number_total 3589
_reflns_threshold_expression >2sigma(I)
_cod_data_source_file ic000102q.cif
_cod_data_source_block df001a
_cod_original_cell_volume 4106.9(9)
_cod_database_code 4321525

loop_
_symmetry_equiv_pos_as_xyz
'x, y, z'
'-x+1/2, -y, z+1/2'
'-x, y+1/2, -z'
'x+1/2, -y+1/2, -z+1/2'
'-x, -y, -z'
'x-1/2, y, -z-1/2'
'x, -y-1/2, z'
'-x-1/2, y-1/2, z-1/2'

loop_
_atom_site_label
_atom_site_type_symbol
_atom_site_fract_x
_atom_site_fract_y
_atom_site_fract_z
_atom_site_U_iso_or_equiv
_atom_site_adp_type
_atom_site_occupancy
_atom_site_symmetry_multiplicity
_atom_site_calc_flag
_atom_site_refinement_flags
_atom_site_disorder_assembly
_atom_site_disorder_group
Ru Ru 0.06839(4) 0.7500 0.84504(7) 0.0185(3) Uani 1 2 d S . .
Cl1 Cl -0.0085(2) 0.7500 0.6370(4) 0.0656(10) Uani 1 2 d S . .
Cl2 Cl 0.1323(3) 0.7500 1.0682(6) 0.1067(18) Uani 1 2 d S . .
P1 P 0.08463(9) 0.65207(7) 0.82993(17) 0.0189(4) Uani 1 1 d . . .
O1 O -0.0388(4) 0.7500 0.9825(7) 0.0329(17) Uani 1 2 d S . .
N1 N -0.1316(6) 0.7500 1.1375(11) 0.051(3) Uani 1 2 d S . .
C1 C 0.2433(4) 0.6582(3) 0.8674(7) 0.0280(17) Uani 1 1 d . . .
H1A H 0.2566 0.6430 0.7761 0.034 Uiso 1 1 calc R . .
H1B H 0.2344 0.6983 0.8565 0.034 Uiso 1 1 calc R . .
C2 C 0.3080(4) 0.6491(3) 0.9684(8) 0.039(2) Uani 1 1 d . . .
H2A H 0.3536 0.6663 0.9308 0.047 Uiso 1 1 calc R . .
H2B H 0.2965 0.6671 1.0575 0.047 Uiso 1 1 calc R . .
C3 C 0.3215(4) 0.5880(3) 0.9920(8) 0.0345(18) Uani 1 1 d . . .
H3A H 0.3607 0.5833 1.0626 0.041 Uiso 1 1 calc R . .
H3B H 0.3394 0.5710 0.9053 0.041 Uiso 1 1 calc R . .
C4 C 0.2515(4) 0.5584(3) 1.0391(8) 0.037(2) Uani 1 1 d . . .
H4A H 0.2370 0.5722 1.1313 0.045 Uiso 1 1 calc R . .
H4B H 0.2616 0.5184 1.0470 0.045 Uiso 1 1 calc R . .
C5 C 0.1870(4) 0.5678(3) 0.9368(8) 0.0318(18) Uani 1 1 d . . .
H5A H 0.2000 0.5517 0.8462 0.038 Uiso 1 1 calc R . .
H5B H 0.1418 0.5490 0.9711 0.038 Uiso 1 1 calc R . .
C6 C 0.1711(3) 0.6300(3) 0.9198(7) 0.0196(15) Uani 1 1 d . . .
H6A H 0.1650 0.6439 1.0162 0.024 Uiso 1 1 calc R . .
C7 C 0.1416(4) 0.6544(3) 0.5541(7) 0.0329(18) Uani 1 1 d . . .
H7A H 0.1924 0.6430 0.5813 0.039 Uiso 1 1 calc R . .
H7B H 0.1379 0.6949 0.5655 0.039 Uiso 1 1 calc R . .
C8 C 0.1280(5) 0.6390(3) 0.3994(7) 0.0376(19) Uani 1 1 d . . .
H8A H 0.0790 0.6533 0.3698 0.045 Uiso 1 1 calc R . .
H8B H 0.1666 0.6564 0.3412 0.045 Uiso 1 1 calc R . .
C9 C 0.1302(4) 0.5765(3) 0.3800(7) 0.0323(18) Uani 1 1 d . . .
H9A H 0.1806 0.5626 0.4011 0.039 Uiso 1 1 calc R . .
H9B H 0.1189 0.5674 0.2827 0.039 Uiso 1 1 calc R . .
C10 C 0.0738(4) 0.5482(3) 0.4741(7) 0.0329(17) Uani 1 1 d . . .
H10A H 0.0773 0.5077 0.4620 0.039 Uiso 1 1 calc R . .
H10B H 0.0231 0.5597 0.4476 0.039 Uiso 1 1 calc R . .
C11 C 0.0873(4) 0.5627(3) 0.6270(6) 0.0272(17) Uani 1 1 d . . .
H11A H 0.1363 0.5484 0.6562 0.033 Uiso 1 1 calc R . .
H11B H 0.0487 0.5449 0.6847 0.033 Uiso 1 1 calc R . .
C12 C 0.0847(3) 0.6260(3) 0.6480(6) 0.0211(14) Uani 1 1 d . . .
H12A H 0.0354 0.6374 0.6102 0.025 Uiso 1 1 calc R . .
C13 C -0.0628(4) 0.6121(3) 0.8455(7) 0.0268(14) Uani 1 1 d . . .
H13A H -0.0789 0.6511 0.8499 0.032 Uiso 1 1 calc R . .
H13B H -0.0594 0.6014 0.7472 0.032 Uiso 1 1 calc R . .
C14 C -0.1205(4) 0.5758(3) 0.9171(8) 0.0347(19) Uani 1 1 d . . .
H14A H -0.1694 0.5817 0.8731 0.042 Uiso 1 1 calc R . .
H14B H -0.1068 0.5366 0.9047 0.042 Uiso 1 1 calc R . .
C15 C -0.1265(4) 0.5883(3) 1.0692(8) 0.0372(19) Uani 1 1 d . . .
H15A H -0.1624 0.5626 1.1124 0.045 Uiso 1 1 calc R . .
H15B H -0.1451 0.6264 1.0823 0.045 Uiso 1 1 calc R . .
C16 C -0.0501(4) 0.5821(3) 1.1388(7) 0.0349(18) Uani 1 1 d . . .
H16A H -0.0339 0.5431 1.1335 0.042 Uiso 1 1 calc R . .
H16B H -0.0542 0.5923 1.2373 0.042 Uiso 1 1 calc R . .
C17 C 0.0082(4) 0.6193(3) 1.0684(6) 0.0281(17) Uani 1 1 d . . .
H17A H 0.0572 0.6133 1.1121 0.034 Uiso 1 1 calc R . .
H17B H -0.0056 0.6585 1.0814 0.034 Uiso 1 1 calc R . .
C18 C 0.0138(3) 0.6066(3) 0.9124(7) 0.0222(15) Uani 1 1 d . . .
H18A H 0.0304 0.5674 0.9016 0.027 Uiso 1 1 calc R . .
C19 C -0.1048(7) 0.7500 1.0126(13) 0.045(3) Uani 1 2 d S . .
C20 C -0.1646(7) 0.7500 0.8958(13) 0.056(4) Uani 1 2 d S . .
H20A H -0.1400 0.7500 0.8058 0.084 Uiso 1 2 calc SR A 1
H20B H -0.1957 0.7830 0.9043 0.084 Uiso 0.50 1 calc PR A 1
H20C H -0.1957 0.7170 0.9043 0.084 Uiso 0.50 1 calc PR A 1
C21 C -0.0764(8) 0.7500 1.2520(13) 0.066(4) Uani 1 2 d S . .
H21A H -0.0261 0.7500 1.2136 0.099 Uiso 1 2 calc SR B 1
H21B H -0.0835 0.7170 1.3088 0.099 Uiso 0.50 1 calc PR B 1
H21C H -0.0835 0.7830 1.3088 0.099 Uiso 0.50 1 calc PR B 1
C22 C -0.2114(8) 0.7500 1.1743(14) 0.066(4) Uani 1 2 d S . .
H22A H -0.2414 0.7500 1.0900 0.099 Uiso 1 2 calc SR C 1
H22B H -0.2229 0.7830 1.2286 0.099 Uiso 0.50 1 calc PR C 1
H22C H -0.2229 0.7170 1.2286 0.099 Uiso 0.50 1 calc PR C 1

loop_
_atom_site_aniso_label
_atom_site_aniso_U_11
_atom_site_aniso_U_22
_atom_site_aniso_U_33
_atom_site_aniso_U_23
_atom_site_aniso_U_13
_atom_site_aniso_U_12
Ru 0.0198(4) 0.0166(4) 0.0190(4) 0.000 -0.0015(4) 0.000
Cl1 0.073(2) 0.0379(18) 0.086(3) 0.000 0.014(2) 0.000
Cl2 0.090(3) 0.045(2) 0.185(5) 0.000 0.069(3) 0.000
P1 0.0199(9) 0.0163(9) 0.0204(9) 0.0002(7) 0.0012(7) -0.0005(6)
O1 0.024(4) 0.039(5) 0.036(4) 0.000 0.007(3) 0.000
N1 0.062(7) 0.030(6) 0.061(7) 0.000 0.014(6) 0.000
C1 0.022(4) 0.025(4) 0.038(4) -0.001(3) 0.007(3) 0.001(3)
C2 0.027(4) 0.046(5) 0.045(5) -0.009(4) 0.001(4) 0.003(4)
C3 0.023(4) 0.047(5) 0.033(4) 0.003(4) -0.004(3) 0.005(3)
C4 0.030(4) 0.045(5) 0.036(4) 0.019(4) -0.002(4) 0.014(4)
C5 0.024(4) 0.025(4) 0.046(5) 0.005(3) 0.001(3) 0.002(3)
C6 0.015(3) 0.021(4) 0.023(4) 0.002(3) 0.004(3) -0.002(3)
C7 0.041(5) 0.033(5) 0.024(4) -0.002(3) 0.000(3) -0.018(3)
C8 0.054(5) 0.034(5) 0.024(4) -0.002(3) 0.004(4) -0.006(4)
C9 0.034(4) 0.043(5) 0.020(4) -0.004(3) 0.000(3) 0.005(4)
C10 0.044(4) 0.026(4) 0.030(4) -0.001(3) 0.004(4) -0.001(4)
C11 0.039(4) 0.019(4) 0.023(4) 0.000(3) 0.005(3) 0.000(3)
C12 0.029(4) 0.018(3) 0.017(3) -0.001(3) 0.003(3) -0.002(3)
C13 0.024(3) 0.032(4) 0.024(3) 0.003(3) 0.003(3) -0.002(3)
C14 0.022(4) 0.039(5) 0.042(5) 0.009(4) -0.007(3) -0.010(3)
C15 0.027(4) 0.039(5) 0.045(5) 0.010(4) 0.015(4) -0.002(4)
C16 0.033(4) 0.041(5) 0.031(4) 0.011(4) 0.010(3) -0.007(3)
C17 0.028(4) 0.032(4) 0.024(4) 0.002(3) 0.002(3) -0.003(3)
C18 0.020(4) 0.021(4) 0.026(4) 0.002(3) -0.003(3) -0.002(3)
C19 0.058(9) 0.026(7) 0.053(8) 0.000 0.014(7) 0.000
C20 0.058(9) 0.051(9) 0.059(8) 0.000 -0.028(7) 0.000
C21 0.082(10) 0.075(10) 0.042(8) 0.000 -0.027(8) 0.000
C22 0.080(10) 0.048(8) 0.069(10) 0.000 0.045(8) 0.000

loop_
_atom_type_symbol
_atom_type_description
_atom_type_scat_dispersion_real
_atom_type_scat_dispersion_imag
_atom_type_scat_source
C C 0.0033 0.0016 'International Tables Vol C Tables 4.2.6.8 and 6.1.1.4'
H H 0.0000 0.0000 'International Tables Vol C Tables 4.2.6.8 and 6.1.1.4'
N N 0.0061 0.0033 'International Tables Vol C Tables 4.2.6.8 and 6.1.1.4'
P P 0.1023 0.0942 'International Tables Vol C Tables 4.2.6.8 and 6.1.1.4'
Cl Cl 0.1484 0.1585 'International Tables Vol C Tables 4.2.6.8 and 6.1.1.4'
Ru Ru -1.2594 0.8363 'International Tables Vol C Tables 4.2.6.8 and 6.1.1.4'
O O 0.0106 0.0060 'International Tables Vol C Tables 4.2.6.8 and 6.1.1.4'

loop_
_geom_angle_atom_site_label_1
_geom_angle_atom_site_label_2
_geom_angle_atom_site_label_3
_geom_angle
_geom_angle_site_symmetry_1
_geom_angle_site_symmetry_3
_geom_angle_publ_flag
O1 Ru P1 97.78(4) . . ?
O1 Ru P1 97.78(4) . 7_575 ?
P1 Ru P1 164.29(8) . 7_575 ?
O1 Ru Cl1 90.21(19) . . ?
P1 Ru Cl1 91.07(4) . . ?
P1 Ru Cl1 91.07(4) 7_575 . ?
O1 Ru Cl2 83.35(19) . . ?
P1 Ru Cl2 89.81(5) . . ?
P1 Ru Cl2 89.81(5) 7_575 . ?
Cl1 Ru Cl2 173.55(13) . . ?
C6 P1 C18 101.6(3) . . ?
C6 P1 C12 110.1(3) . . ?
C18 P1 C12 101.8(3) . . ?
C6 P1 Ru 111.0(2) . . ?
C18 P1 Ru 118.4(2) . . ?
C12 P1 Ru 113.0(2) . . ?
C19 O1 Ru 159.1(8) . . ?
C19 N1 C22 125.7(12) . . ?
C19 N1 C21 116.4(11) . . ?
C22 N1 C21 117.9(11) . . ?
C2 C1 C6 111.2(6) . . ?
C3 C2 C1 110.9(6) . . ?
C2 C3 C4 111.8(6) . . ?
C3 C4 C5 111.2(6) . . ?
C6 C5 C4 110.6(6) . . ?
C5 C6 C1 108.1(5) . . ?
C5 C6 P1 119.0(5) . . ?
C1 C6 P1 114.8(4) . . ?
C12 C7 C8 110.9(6) . . ?
C9 C8 C7 110.6(6) . . ?
C8 C9 C10 110.7(6) . . ?
C9 C10 C11 111.6(6) . . ?
C10 C11 C12 110.4(5) . . ?
C7 C12 C11 110.3(5) . . ?
C7 C12 P1 114.1(4) . . ?
C11 C12 P1 117.3(4) . . ?
C14 C13 C18 111.7(6) . . ?
C15 C14 C13 112.3(6) . . ?
C14 C15 C16 110.1(6) . . ?
C15 C16 C17 111.0(6) . . ?
C16 C17 C18 111.2(6) . . ?
C13 C18 C17 109.8(6) . . ?
C13 C18 P1 112.5(4) . . ?
C17 C18 P1 110.2(4) . . ?
O1 C19 N1 125.5(13) . . ?
O1 C19 C20 119.8(11) . . ?
N1 C19 C20 114.7(12) . . ?

loop_
_geom_bond_atom_site_label_1
_geom_bond_atom_site_label_2
_geom_bond_distance
_geom_bond_site_symmetry_2
_geom_bond_publ_flag
Ru O1 2.323(7) . ?
Ru P1 2.3707(16) . ?
Ru P1 2.3707(16) 7_575 ?
Ru Cl1 2.423(4) . ?
Ru Cl2 2.428(6) . ?
P1 C6 1.845(6) . ?
P1 C18 1.848(7) . ?
P1 C12 1.856(6) . ?
O1 C19 1.212(13) . ?
N1 C19 1.292(14) . ?
N1 C22 1.466(16) . ?
N1 C21 1.475(15) . ?
C1 C2 1.524(10) . ?
C1 C6 1.538(8) . ?
C2 C3 1.502(11) . ?
C3 C4 1.506(10) . ?
C4 C5 1.529(9) . ?
C5 C6 1.525(9) . ?
C7 C12 1.519(8) . ?
C7 C8 1.550(9) . ?
C8 C9 1.511(10) . ?
C9 C10 1.513(10) . ?
C10 C11 1.528(9) . ?
C11 C12 1.532(9) . ?
C13 C14 1.512(9) . ?
C13 C18 1.514(9) . ?
C14 C15 1.495(10) . ?
C15 C16 1.525(10) . ?
C16 C17 1.527(9) . ?
C17 C18 1.532(9) . ?
C19 C20 1.548(16) . ?
